data_7107129
loop_
_publ_author_name
'Kamaljit Singh'
'Tarunpreet Singh Virk'
'Jing Zhang'
'Wei Xu'
'Daoben Zhu'

_publ_section_title
;
 Oxygen bridged neutral annulenes: a novel class of materials for organic
 field-effect transistors
;
_journal_name_full Chem.Commun.
_journal_page_first 121
_journal_paper_doi 10.1039/c1cc16344b
_journal_volume 48
_journal_year 2012
_chemical_formula_sum 'C34 H22 O4'
_chemical_formula_weight 494.52
_chemical_name_systematic
;
?
;
_space_group_IT_number 14
_symmetry_cell_setting monoclinic
_symmetry_space_group_name_Hall '-P 2ybc'
_symmetry_space_group_name_H-M 'P 1 21/c 1'
_atom_sites_solution_hydrogens geom
_atom_sites_solution_primary direct
_atom_sites_solution_secondary difmap
_audit_creation_method SHELXL-97
_cell_angle_alpha 90.00
_cell_angle_beta 107.03(2)
_cell_angle_gamma 90.00
_cell_formula_units_Z 2
_cell_length_a 13.091(3)
_cell_length_b 9.1718(12)
_cell_length_c 10.744(2)
_cell_measurement_reflns_used 2044
_cell_measurement_temperature 293(2)
_cell_measurement_theta_max 33.1495
_cell_measurement_theta_min 3.6558
_cell_volume 1233.4(4)
_computing_cell_refinement 'CrysAlis RED, Oxford Diffraction Ltd.,'
_computing_data_collection 'CrysAlis CCD, Oxford Diffraction Ltd.,'
_computing_data_reduction 'CrysAlis RED, Oxford Diffraction Ltd.,'
_computing_molecular_graphics Ortep3
_computing_publication_material Shelx97
_computing_structure_refinement 'SHELXL-97 (Sheldrick, 1997)'
_computing_structure_solution 'SHELXS-97 (Sheldrick, 1997)'
_diffrn_ambient_temperature 293(2)
_diffrn_detector_area_resol_mean 15.9948
_diffrn_measured_fraction_theta_full 0.998
_diffrn_measured_fraction_theta_max 0.998
_diffrn_measurement_device_type 'OXFORD DIFFRACTION XCALIBUR-S'
_diffrn_measurement_method \w/q-scan
_diffrn_radiation_monochromator graphite
_diffrn_radiation_source 'Enhance (Mo) X-ray Source'
_diffrn_radiation_type MoK\a
_diffrn_radiation_wavelength 0.71073
_diffrn_reflns_av_R_equivalents 0.0495
_diffrn_reflns_av_sigmaI/netI 0.0441
_diffrn_reflns_limit_h_max 11
_diffrn_reflns_limit_h_min -15
_diffrn_reflns_limit_k_max 10
_diffrn_reflns_limit_k_min -10
_diffrn_reflns_limit_l_max 12
_diffrn_reflns_limit_l_min -12
_diffrn_reflns_number 8079
_diffrn_reflns_theta_full 25.00
_diffrn_reflns_theta_max 25.00
_diffrn_reflns_theta_min 3.66
_exptl_absorpt_coefficient_mu 0.087
_exptl_absorpt_correction_T_max 0.9761
_exptl_absorpt_correction_T_min 0.9711
_exptl_absorpt_correction_type multi-scan
_exptl_absorpt_process_details
;
CrysAlis RED, Oxford Diffraction Ltd.,
Version 1.171.31.7 (release 18-10-2006 CrysAlis171 .NET)
(compiled Oct 18 2006,16:28:17)
Empirical absorption correction using spherical harmonics,
implemented in SCALE3 ABSPACK scaling algorithm.
;
_exptl_crystal_colour black
_exptl_crystal_density_diffrn 1.331
_exptl_crystal_density_method 'not measured'
_exptl_crystal_description block
_exptl_crystal_F_000 516
_exptl_crystal_size_max 0.34
_exptl_crystal_size_mid 0.32
_exptl_crystal_size_min 0.28
_refine_diff_density_max 0.100
_refine_diff_density_min -0.149
_refine_diff_density_rms 0.032
_refine_ls_extinction_method none
_refine_ls_goodness_of_fit_ref 0.852
_refine_ls_hydrogen_treatment constr
_refine_ls_matrix_type full
_refine_ls_number_parameters 172
_refine_ls_number_reflns 2158
_refine_ls_number_restraints 0
_refine_ls_restrained_S_all 0.852
_refine_ls_R_factor_all 0.0641
_refine_ls_R_factor_gt 0.0356
_refine_ls_shift/su_max 0.000
_refine_ls_shift/su_mean 0.000
_refine_ls_structure_factor_coef Fsqd
_refine_ls_weighting_details 'calc w=1/[\s^2^(Fo^2^)+(0.0419P)^2^+0.0000P] where P=(Fo^2^+2Fc^2^)/3'
_refine_ls_weighting_scheme calc
_refine_ls_wR_factor_gt 0.0723
_refine_ls_wR_factor_ref 0.0781
_reflns_number_gt 1340
_reflns_number_total 2158
_reflns_threshold_expression >2sigma(I)
_cod_data_source_file c1cc16344b.txt
_cod_data_source_block gnu049
_cod_original_cell_volume 1233.5(4)
_cod_original_sg_symbol_H-M 'P 21/c'
_cod_database_code 7107129

loop_
_symmetry_equiv_pos_as_xyz
'x, y, z'
'-x, y+1/2, -z+1/2'
'-x, -y, -z'
'x, -y-1/2, z-1/2'

loop_
_atom_site_label
_atom_site_type_symbol
_atom_site_fract_x
_atom_site_fract_y
_atom_site_fract_z
_atom_site_U_iso_or_equiv
_atom_site_adp_type
_atom_site_occupancy
_atom_site_symmetry_multiplicity
_atom_site_calc_flag
_atom_site_refinement_flags
O1 O 0.09037(8) 0.20527(9) 0.36170(9) 0.0481(3) Uani 1 1 d .
O2 O 0.15311(8) -0.04427(10) 0.43687(9) 0.0494(3) Uani 1 1 d .
C1 C 0.03594(12) 0.33457(14) 0.35094(13) 0.0464(4) Uani 1 1 d .
C2 C -0.04897(12) 0.33542(15) 0.40343(13) 0.0483(4) Uani 1 1 d .
H2 H -0.0889 0.4200 0.3997 0.058 Uiso 1 1 calc R
C3 C 0.08395(12) 0.43158(17) 0.28747(14) 0.0551(4) Uani 1 1 d .
H3 H 0.0634 0.5279 0.2673 0.066 Uiso 1 1 calc R
C4 C 0.16742(13) 0.36160(16) 0.25903(15) 0.0548(4) Uani 1 1 d .
H4 H 0.2128 0.4018 0.2159 0.066 Uiso 1 1 calc R
C5 C 0.17167(12) 0.22004(15) 0.30633(13) 0.0457(4) Uani 1 1 d .
C6 C 0.24034(12) 0.10144(15) 0.31372(13) 0.0456(4) Uani 1 1 d .
C7 C 0.32814(12) 0.11179(15) 0.25308(14) 0.0480(4) Uani 1 1 d .
C8 C 0.30834(13) 0.14103(16) 0.12205(15) 0.0565(4) Uani 1 1 d .
H8 H 0.2390 0.1609 0.0713 0.068 Uiso 1 1 calc R
C9 C 0.39034(15) 0.14107(18) 0.06590(17) 0.0674(5) Uani 1 1 d .
H9 H 0.3759 0.1613 -0.0224 0.081 Uiso 1 1 calc R
C10 C 0.49226(16) 0.11184(19) 0.1382(2) 0.0732(6) Uani 1 1 d .
H10 H 0.5468 0.1096 0.0990 0.088 Uiso 1 1 calc R
C11 C 0.51459(15) 0.0857(2) 0.26905(19) 0.0796(6) Uani 1 1 d .
H11 H 0.5844 0.0679 0.3193 0.096 Uiso 1 1 calc R
C12 C 0.43263(13) 0.0859(2) 0.32548(16) 0.0694(5) Uani 1 1 d .
H12 H 0.4480 0.0683 0.4143 0.083 Uiso 1 1 calc R
C13 C 0.23009(12) -0.02991(15) 0.37493(13) 0.0452(4) Uani 1 1 d .
C14 C 0.28154(13) -0.16322(16) 0.38370(16) 0.0592(4) Uani 1 1 d .
H14 H 0.3379 -0.1845 0.3504 0.071 Uiso 1 1 calc R
C15 C 0.23553(13) -0.25823(17) 0.44942(16) 0.0599(5) Uani 1 1 d .
H15 H 0.2554 -0.3548 0.4690 0.072 Uiso 1 1 calc R
C16 C 0.15435(12) -0.18545(15) 0.48168(13) 0.0483(4) Uani 1 1 d .
C17 C 0.07457(12) -0.21311(15) 0.53929(13) 0.0484(4) Uani 1 1 d .
H17 H 0.0302 -0.1339 0.5390 0.058 Uiso 1 1 calc R

loop_
_atom_site_aniso_label
_atom_site_aniso_U_11
_atom_site_aniso_U_22
_atom_site_aniso_U_33
_atom_site_aniso_U_23
_atom_site_aniso_U_13
_atom_site_aniso_U_12
O1 0.0512(7) 0.0355(5) 0.0594(6) 0.0055(5) 0.0190(5) 0.0057(5)
O2 0.0559(7) 0.0372(6) 0.0587(6) 0.0072(5) 0.0224(5) 0.0099(5)
C1 0.0510(10) 0.0330(7) 0.0502(9) 0.0041(7) 0.0071(8) 0.0079(7)
C2 0.0537(10) 0.0362(8) 0.0523(9) 0.0056(7) 0.0112(8) 0.0107(7)
C3 0.0602(11) 0.0401(8) 0.0624(10) 0.0109(8) 0.0138(9) 0.0059(8)
C4 0.0572(11) 0.0493(9) 0.0569(9) 0.0103(8) 0.0155(8) -0.0012(8)
C5 0.0466(10) 0.0459(9) 0.0431(8) 0.0028(7) 0.0111(7) 0.0001(7)
C6 0.0448(9) 0.0466(8) 0.0436(8) 0.0000(7) 0.0098(7) 0.0010(7)
C7 0.0458(10) 0.0466(8) 0.0504(9) -0.0017(7) 0.0120(7) -0.0004(7)
C8 0.0520(10) 0.0631(10) 0.0535(10) 0.0051(8) 0.0140(8) -0.0030(8)
C9 0.0705(14) 0.0747(12) 0.0610(11) 0.0027(9) 0.0254(10) -0.0099(10)
C10 0.0650(14) 0.0770(12) 0.0884(15) -0.0142(11) 0.0395(12) -0.0167(10)
C11 0.0460(11) 0.1065(16) 0.0839(14) -0.0066(12) 0.0153(10) 0.0010(11)
C12 0.0523(12) 0.0951(13) 0.0577(10) 0.0020(10) 0.0111(9) 0.0059(10)
C13 0.0437(9) 0.0470(8) 0.0456(9) -0.0003(7) 0.0140(7) 0.0052(7)
C14 0.0566(11) 0.0522(9) 0.0740(11) 0.0054(8) 0.0274(9) 0.0147(8)
C15 0.0623(12) 0.0441(8) 0.0759(12) 0.0077(8) 0.0241(9) 0.0157(9)
C16 0.0547(11) 0.0368(8) 0.0517(9) 0.0056(7) 0.0128(8) 0.0090(7)
C17 0.0523(10) 0.0396(8) 0.0531(9) 0.0028(7) 0.0149(8) 0.0102(7)

loop_
_atom_type_symbol
_atom_type_description
_atom_type_scat_dispersion_real
_atom_type_scat_dispersion_imag
_atom_type_scat_source
C C 0.0033 0.0016 'International Tables Vol C Tables 4.2.6.8 and 6.1.1.4'
H H 0.0000 0.0000 'International Tables Vol C Tables 4.2.6.8 and 6.1.1.4'
O O 0.0106 0.0060 'International Tables Vol C Tables 4.2.6.8 and 6.1.1.4'

loop_
_geom_angle_atom_site_label_1
_geom_angle_atom_site_label_2
_geom_angle_atom_site_label_3
_geom_angle
_geom_angle_site_symmetry_1
C5 O1 C1 109.19(10) .
C13 O2 C16 108.98(10) .
O1 C1 C3 107.38(13) .
O1 C1 C2 115.44(12) .
C3 C1 C2 137.17(13) .
C17 C2 C1 120.66(13) 3_556
C17 C2 H2 119.7 3_556
C1 C2 H2 119.7 .
C4 C3 C1 108.38(13) .
C4 C3 H3 125.8 .
C1 C3 H3 125.8 .
C3 C4 C5 107.69(14) .
C3 C4 H4 126.2 .
C5 C4 H4 126.2 .
O1 C5 C4 107.36(13) .
O1 C5 C6 117.82(12) .
C4 C5 C6 134.74(15) .
C13 C6 C5 123.26(13) .
C13 C6 C7 117.14(12) .
C5 C6 C7 119.60(13) .
C8 C7 C12 117.81(15) .
C8 C7 C6 121.51(14) .
C12 C7 C6 120.61(14) .
C9 C8 C7 120.59(16) .
C9 C8 H8 119.7 .
C7 C8 H8 119.7 .
C10 C9 C8 120.67(17) .
C10 C9 H9 119.7 .
C8 C9 H9 119.7 .
C9 C10 C11 119.98(17) .
C9 C10 H10 120.0 .
C11 C10 H10 120.0 .
C10 C11 C12 119.42(18) .
C10 C11 H11 120.3 .
C12 C11 H11 120.3 .
C11 C12 C7 121.49(16) .
C11 C12 H12 119.3 .
C7 C12 H12 119.3 .
O2 C13 C14 107.15(13) .
O2 C13 C6 119.88(12) .
C14 C13 C6 132.90(14) .
C15 C14 C13 108.58(14) .
C15 C14 H14 125.7 .
C13 C14 H14 125.7 .
C14 C15 C16 108.00(13) .
C14 C15 H15 126.0 .
C16 C15 H15 126.0 .
O2 C16 C15 107.28(12) .
O2 C16 C17 113.24(12) .
C15 C16 C17 139.43(14) .
C2 C17 C16 131.90(14) 3_556
C2 C17 H17 114.0 3_556
C16 C17 H17 114.0 .

loop_
_geom_bond_atom_site_label_1
_geom_bond_atom_site_label_2
_geom_bond_distance
_geom_bond_site_symmetry_2
O1 C5 1.3695(16) .
O1 C1 1.3709(16) .
O2 C13 1.3669(16) .
O2 C16 1.3799(16) .
C1 C3 1.379(2) .
C1 C2 1.3859(19) .
C2 C17 1.3676(18) 3_556
C2 H2 0.9300 .
C3 C4 1.376(2) .
C3 H3 0.9300 .
C4 C5 1.3895(19) .
C4 H4 0.9300 .
C5 C6 1.3986(19) .
C6 C13 1.3976(18) .
C6 C7 1.481(2) .
C7 C8 1.381(2) .
C7 C12 1.382(2) .
C8 C9 1.377(2) .
C8 H8 0.9300 .
C9 C10 1.360(2) .
C9 H9 0.9300 .
C10 C11 1.370(2) .
C10 H10 0.9300 .
C11 C12 1.378(2) .
C11 H11 0.9300 .
C12 H12 0.9300 .
C13 C14 1.3858(19) .
C14 C15 1.367(2) .
C14 H14 0.9300 .
C15 C16 1.382(2) .
C15 H15 0.9300 .
C16 C17 1.3846(19) .
C17 C2 1.3676(18) 3_556
C17 H17 0.9300 .

loop_
_geom_torsion_atom_site_label_1
_geom_torsion_atom_site_label_2
_geom_torsion_atom_site_label_3
_geom_torsion_atom_site_label_4
_geom_torsion
_geom_torsion_site_symmetry_4
C5 O1 C1 C3 0.15(15) .
C5 O1 C1 C2 -179.91(12) .
O1 C1 C2 C17 -0.3(2) 3_556
C3 C1 C2 C17 179.61(17) 3_556
O1 C1 C3 C4 0.20(16) .
C2 C1 C3 C4 -179.72(17) .
C1 C3 C4 C5 -0.46(17) .
C1 O1 C5 C4 -0.43(15) .
C1 O1 C5 C6 176.67(12) .
C3 C4 C5 O1 0.55(16) .
C3 C4 C5 C6 -175.84(16) .
O1 C5 C6 C13 -0.3(2) .
C4 C5 C6 C13 175.84(15) .
O1 C5 C6 C7 178.91(12) .
C4 C5 C6 C7 -5.0(2) .
C13 C6 C7 C8 121.23(15) .
C5 C6 C7 C8 -58.00(19) .
C13 C6 C7 C12 -55.9(2) .
C5 C6 C7 C12 124.88(16) .
C12 C7 C8 C9 1.3(2) .
C6 C7 C8 C9 -175.86(14) .
C7 C8 C9 C10 0.2(2) .
C8 C9 C10 C11 -1.7(3) .
C9 C10 C11 C12 1.5(3) .
C10 C11 C12 C7 0.1(3) .
C8 C7 C12 C11 -1.5(3) .
C6 C7 C12 C11 175.73(16) .
C16 O2 C13 C14 -1.27(15) .
C16 O2 C13 C6 176.07(12) .
C5 C6 C13 O2 -3.2(2) .
C7 C6 C13 O2 177.57(12) .
C5 C6 C13 C14 173.29(16) .
C7 C6 C13 C14 -5.9(2) .
O2 C13 C14 C15 0.54(18) .
C6 C13 C14 C15 -176.30(16) .
C13 C14 C15 C16 0.38(19) .
C13 O2 C16 C15 1.50(16) .
C13 O2 C16 C17 -176.36(12) .
C14 C15 C16 O2 -1.15(18) .
C14 C15 C16 C17 175.84(18) .
O2 C16 C17 C2 -179.02(14) 3_556
C15 C16 C17 C2 4.1(3) 3_556
